data_9001607
loop_
_publ_author_name
'Hawthorne, F. C.'
'Ungaretti, L.'
'Oberti, R.'
'Cannillo, E.'

_publ_section_title
;
 The mechanism of Li incorporation in amphiboles
 Sample: A5
;
_journal_name_full 'American Mineralogist'
_journal_page_first 443
_journal_page_last 451
_journal_volume 79
_journal_year 1994
_chemical_formula_sum
;Al0.16 Ca0.1 F0.42 Fe1.174 H2 K0.2 Li0.24 Mg3.34 Mn0.126 Na2.45 O23.58 Si7.92
 Ti0.04
;
_chemical_name_mineral Ferri-eckermannite
_space_group_IT_number 12
_symmetry_space_group_name_Hall '-C 2y'
_symmetry_space_group_name_H-M 'C 1 2/m 1'
_cell_angle_alpha 90
_cell_angle_beta 103.85
_cell_angle_gamma 90
_cell_formula_units_Z 2
_cell_length_a 9.779
_cell_length_b 17.888
_cell_length_c 5.287
_cell_volume 897.949
_database_code_amcsd 0001659
_exptl_crystal_density_diffrn 3.105
_cod_original_formula_sum 'Si7.92 Al.16 Mg3.34 Fe1.174 Mn.126 Ti.04 Li.24 Na2.45 Ca.1 K.2 H2 O23.58 F.42'
_cod_database_code 9001607

loop_
_space_group_symop_operation_xyz
x,y,z
1/2+x,1/2+y,z
x,-y,z
1/2+x,1/2-y,z
-x,y,-z
1/2-x,1/2+y,-z
-x,-y,-z
1/2-x,1/2-y,-z

loop_
_atom_site_label
_atom_site_fract_x
_atom_site_fract_y
_atom_site_fract_z
_atom_site_occupancy
_atom_site_U_iso_or_equiv
_atom_site_type_symbol
_atom_site_attached_hydrogens
Si1 0.28020 0.08570 0.29320 0.99000 0.00507 Si 0
Al1_1 0.28020 0.08570 0.29320 0.01000 0.00507 Al 0
Si2 0.28840 0.17130 0.80160 0.99000 0.00532 Si 0
Al2 0.28840 0.17130 0.80160 0.01000 0.00532 Al 0
Mg1 0.00000 0.08770 0.50000 0.93000 0.00709 Mg 0
Al1_2 0.00000 0.08770 0.50000 0.04000 0.00709 Al 0
Fe1 0.00000 0.08770 0.50000 0.02700 0.00709 Fe 0
Mn1 0.00000 0.08770 0.50000 0.00300 0.00709 Mn 0
Mg2 0.00000 0.18070 0.00000 0.36000 0.00595 Mg 0
Ti2 0.00000 0.18070 0.00000 0.02000 0.00595 Ti 0
Fe2 0.00000 0.18070 0.00000 0.56000 0.00595 Fe 0
Mn2 0.00000 0.18070 0.00000 0.06000 0.00595 Mn 0
Li3 0.00000 0.00000 0.00000 0.24000 0.00697 Li 0
Mg3 0.00000 0.00000 0.00000 0.76000 0.00697 Mg 0
Na4 0.00000 0.27640 0.50000 0.95000 0.01355 Na 0
Ca4 0.00000 0.27640 0.50000 0.05000 0.01355 Ca 0
NaA 0.00000 0.50000 0.00000 0.11000 0.05522 Na 0
KA 0.00000 0.50000 0.00000 0.04000 0.05522 K 0
NaAm 0.04790 0.50000 0.10140 0.11000 0.03559 Na 0
KAm 0.04790 0.50000 0.10140 0.04000 0.03559 K 0
NaA2 0.00000 0.46540 0.00000 0.11000 0.04876 Na 0
KA2 0.00000 0.46540 0.00000 0.04000 0.04876 K 0
H 0.17390 0.00000 0.74370 1.00000 0.02001 H 0
O1 0.11110 0.08820 0.21420 1.00000 0.00697 O 0
O2 0.11820 0.16930 0.73180 1.00000 0.00760 O 0
O-h3 0.10910 0.00000 0.70750 0.79000 0.00975 O 0
F3 0.10910 0.00000 0.70750 0.21000 0.00975 F 0
O4 0.36270 0.25030 0.79960 1.00000 0.00975 O 0
O5 0.34920 0.12940 0.08490 1.00000 0.00937 O 0
O6 0.34260 0.11930 0.58360 1.00000 0.00912 O 0
O7 0.33690 0.00000 0.29560 1.00000 0.01077 O 0

loop_
_cod_changelog_entry_id
_cod_changelog_entry_author
_cod_changelog_entry_date
_cod_changelog_entry_text
1
;cod-tools version 3.8.0
Id: cif_guess_AMCSD_atom_types 9581 2023-05-17 12:35:41Z saulius
;
2023-05-23T09:14:04+03:00
;Derived atom types and hydrogen counts
from atom names that follow the AMCSD naming convention
(Wat == water, O-H == hydroxyl).
;
2
;cod-tools version 3.10.1
Id: cif_fix_AMCSD_atom_labels 10224 2024-08-07 11:09:31Z saulius
;
2024-08-07T19:38:15+03:00
;Changed the following '_atom_site_label' values:
the first duplicated label 'Al1'  converted to 'Al1_1'
duplicated label 'Al1' at index 5 converted to 'Al1_2'
;

loop_
_cod_related_entry_id
_cod_related_entry_database
_cod_related_entry_code
1 AMCSD 0001659
